data_1568829
loop_
_publ_author_name
'Abel-Snape, Xavier'
'Johnson, Colton E.'
'Imbriaco, Bianca'
'Lautens, Mark'

_publ_section_title
;
 Synthesis of spirooxindoles <i>via</i> formal acetylene insertion into a
 common palladacycle intermediate.
;
_journal_issue 21
_journal_name_full 'Chemical science'
_journal_page_first 5650
_journal_page_last 5655
_journal_paper_doi 10.1039/d3sc01072d
_journal_volume 14
_journal_year 2023
_chemical_formula_moiety 'C32 H26 Cl N O6'
_chemical_formula_sum 'C32 H26 Cl N O6'
_chemical_formula_weight 555.99
_space_group_crystal_system monoclinic
_space_group_IT_number 14
_space_group_name_Hall '-P 2yn'
_space_group_name_H-M_alt 'P 1 21/n 1'
_atom_sites_solution_hydrogens geom
_atom_sites_solution_primary direct
_audit_creation_method SHELXL-2019/1
_audit_update_record
;
2023-02-26 deposited with the CCDC.	2023-04-10 downloaded from the CCDC.
;
_cell_angle_alpha 90
_cell_angle_beta 99.233(3)
_cell_angle_gamma 90
_cell_formula_units_Z 4
_cell_length_a 15.0119(6)
_cell_length_b 9.3425(3)
_cell_length_c 19.5240(8)
_cell_measurement_reflns_used 3632
_cell_measurement_temperature 150(2)
_cell_measurement_theta_max 52.82
_cell_measurement_theta_min 4.59
_cell_volume 2702.74(18)
_computing_cell_refinement APEX4
_computing_data_collection 'APEX4 (Bruker AXS, 2021)'
_computing_data_reduction APEX4
_computing_molecular_graphics 'PLATON (Spek, 2009)'
_computing_publication_material 'SHELXTL (Sheldrick, 2008)'
_computing_structure_refinement 'SHELXL-2019/1 (Sheldrick, 2015b)'
_computing_structure_solution 'SHELXT 2018/2 (Sheldrick, 2015a)'
_diffrn_ambient_temperature 150(2)
_diffrn_measured_fraction_theta_full 0.987
_diffrn_measured_fraction_theta_max 0.987
_diffrn_measurement_device_type 'Bruker Kappa APEX-DUO CMOS PHOTON II'
_diffrn_measurement_method '\f and \w scans'
_diffrn_radiation_type CuK\a
_diffrn_radiation_wavelength 1.54178
_diffrn_reflns_av_R_equivalents 0.1342
_diffrn_reflns_av_unetI/netI 0.0799
_diffrn_reflns_Laue_measured_fraction_full 0.987
_diffrn_reflns_Laue_measured_fraction_max 0.987
_diffrn_reflns_limit_h_max 17
_diffrn_reflns_limit_h_min -17
_diffrn_reflns_limit_k_max 10
_diffrn_reflns_limit_k_min -10
_diffrn_reflns_limit_l_max 23
_diffrn_reflns_limit_l_min -22
_diffrn_reflns_number 48973
_diffrn_reflns_point_group_measured_fraction_full 0.987
_diffrn_reflns_point_group_measured_fraction_max 0.987
_diffrn_reflns_theta_full 66.135
_diffrn_reflns_theta_max 66.135
_diffrn_reflns_theta_min 3.458
_diffrn_source 'Incoatec Imus with multi-layer optics'
_exptl_absorpt_coefficient_mu 1.647
_exptl_absorpt_correction_T_max 0.7528
_exptl_absorpt_correction_T_min 0.5790
_exptl_absorpt_correction_type multi-scan
_exptl_absorpt_process_details 'SADABS (Krause et al., 2015)'
_exptl_crystal_colour colourless
_exptl_crystal_density_diffrn 1.366
_exptl_crystal_description Shard
_exptl_crystal_F_000 1160
_exptl_crystal_size_max 0.200
_exptl_crystal_size_mid 0.100
_exptl_crystal_size_min 0.030
_refine_diff_density_max 0.333
_refine_diff_density_min -0.328
_refine_diff_density_rms 0.092
_refine_ls_extinction_coef 0.0070(5)
_refine_ls_extinction_expression Fc^*^=kFc[1+0.001xFc^2^\l^3^/sin(2\q)]^-1/4^
_refine_ls_extinction_method 'SHELXL-2019/1 (Sheldrick 2019)'
_refine_ls_goodness_of_fit_ref 1.023
_refine_ls_hydrogen_treatment constr
_refine_ls_matrix_type full
_refine_ls_number_parameters 393
_refine_ls_number_reflns 4657
_refine_ls_number_restraints 50
_refine_ls_restrained_S_all 1.026
_refine_ls_R_factor_all 0.0875
_refine_ls_R_factor_gt 0.0523
_refine_ls_shift/su_max 0.001
_refine_ls_shift/su_mean 0.000
_refine_ls_structure_factor_coef Fsqd
_refine_ls_weighting_details 'w=1/[\s^2^(Fo^2^)+(0.0728P)^2^+0.3258P] where P=(Fo^2^+2Fc^2^)/3'
_refine_ls_weighting_scheme calc
_refine_ls_wR_factor_gt 0.1228
_refine_ls_wR_factor_ref 0.1426
_reflns_Friedel_coverage 0.000
_reflns_number_gt 3118
_reflns_number_total 4657
_reflns_threshold_expression 'I > 2\s(I)'
_cod_data_source_file d3sc01072d2.cif
_cod_data_source_block d22117_a
_cod_depositor_comments 'Adding full bibliography for 1568828--1568829.cif.'
_cod_original_sg_symbol_H-M 'P 21/n'
_cod_database_code 1568829
_shelx_shelxl_version_number 2019/1
_shelx_space_group_comment
; 
The symmetry employed for this shelxl refinement is uniquely defined 
by the following loop, which should always be used as a source of 
symmetry information in preference to the above space-group names. 
They are only intended as comments. 
;
_shelx_estimated_absorpt_t_min 0.734
_shelx_estimated_absorpt_t_max 0.952

loop_
_space_group_symop_operation_xyz
'x, y, z'
'-x+1/2, y+1/2, -z+1/2'
'-x, -y, -z'
'x-1/2, -y-1/2, z-1/2'

loop_
_atom_site_label
_atom_site_type_symbol
_atom_site_fract_x
_atom_site_fract_y
_atom_site_fract_z
_atom_site_U_iso_or_equiv
_atom_site_adp_type
_atom_site_occupancy
_atom_site_site_symmetry_order
_atom_site_calc_flag
_atom_site_refinement_flags_posn
_atom_site_refinement_flags_adp
_atom_site_refinement_flags_occupancy
_atom_site_disorder_assembly
_atom_site_disorder_group
Cl1 Cl 0.32954(5) -0.06127(7) 0.94614(4) 0.0515(3) Uani 1 1 d . . . . .
O1 O 0.71836(12) 0.4706(2) 0.71475(9) 0.0488(5) Uani 1 1 d . . . . .
O4 O 0.59741(14) 0.5707(2) 0.48304(10) 0.0553(5) Uani 1 1 d . . . . .
O5 O 0.62845(14) 0.3421(2) 0.51530(10) 0.0560(5) Uani 1 1 d . . . . .
O6 O 0.37733(12) 0.55663(18) 0.71736(10) 0.0458(5) Uani 1 1 d . . . . .
N1 N 0.32887(14) 0.3742(2) 0.78131(11) 0.0406(5) Uani 1 1 d . . . . .
C1 C 0.48650(17) 0.4124(3) 0.79739(13) 0.0372(6) Uani 1 1 d . . . . .
C2 C 0.54444(18) 0.3535(3) 0.74547(13) 0.0393(6) Uani 1 1 d . . . . .
H2A H 0.602894 0.320395 0.771458 0.047 Uiso 1 1 calc R U . . .
H2B H 0.513532 0.269385 0.721601 0.047 Uiso 1 1 calc R U . . .
C3 C 0.56254(18) 0.4617(3) 0.69115(13) 0.0395(6) Uani 1 1 d . . . . .
H3A H 0.509349 0.470225 0.653324 0.047 Uiso 1 1 calc R U . . .
C4 C 0.59154(16) 0.6111(3) 0.72218(13) 0.0367(6) Uani 1 1 d . . . . .
H4A H 0.555420 0.686493 0.693843 0.044 Uiso 1 1 calc R U . . .
C5 C 0.58354(16) 0.6331(2) 0.79813(13) 0.0365(6) Uani 1 1 d . . . . .
C6 C 0.62407(18) 0.7536(3) 0.83254(15) 0.0436(7) Uani 1 1 d . . . . .
H6A H 0.656164 0.818656 0.808143 0.052 Uiso 1 1 calc R U . . .
C7 C 0.6183(2) 0.7795(3) 0.90108(16) 0.0532(8) Uani 1 1 d . . . . .
H7A H 0.647319 0.860904 0.923834 0.064 Uiso 1 1 calc R U . . .
C8 C 0.5705(2) 0.6873(3) 0.93673(17) 0.0640(9) Uani 1 1 d . . . . .
H8A H 0.566492 0.704757 0.984082 0.077 Uiso 1 1 calc R U . . .
C9 C 0.5284(2) 0.5695(3) 0.90327(15) 0.0532(8) Uani 1 1 d . . . . .
H9A H 0.494918 0.506942 0.927888 0.064 Uiso 1 1 calc R U . . .
C10 C 0.53403(17) 0.5405(3) 0.83428(13) 0.0381(6) Uani 1 1 d . . . . .
C11 C 0.69081(18) 0.6174(3) 0.70792(14) 0.0441(7) Uani 1 1 d . . . . .
H11A H 0.730869 0.686129 0.737712 0.053 Uiso 1 1 calc R U . . .
C12 C 0.68582(18) 0.6393(3) 0.62980(14) 0.0462(7) Uani 1 1 d . . . . .
C13 C 0.65677(18) 0.5146(3) 0.60096(14) 0.0452(7) Uani 1 1 d . . . . .
C14 C 0.64802(18) 0.4171(3) 0.66150(14) 0.0448(7) Uani 1 1 d . . . . .
H14A H 0.652134 0.312537 0.651417 0.054 Uiso 1 1 calc R U . . .
O2 O 0.7543(8) 0.7740(7) 0.5551(7) 0.0614(16) Uani 0.715(7) 1 d D . P A 1
O3 O 0.6615(7) 0.8877(9) 0.6157(7) 0.082(3) Uani 0.715(7) 1 d D . P A 1
C16 C 0.6868(4) 1.0147(4) 0.5875(3) 0.0747(17) Uani 0.715(7) 1 d D . P A 1
H16A H 0.647462 1.092260 0.598407 0.112 Uiso 0.715(7) 1 calc R U P A 1
H16B H 0.681421 1.004653 0.537044 0.112 Uiso 0.715(7) 1 calc R U P A 1
H16C H 0.749539 1.036872 0.607160 0.112 Uiso 0.715(7) 1 calc R U P A 1
C15 C 0.7049(2) 0.7728(4) 0.59638(18) 0.0594(8) Uani 0.715(7) 1 d D . P A 1
O2A O 0.6712(13) 0.8702(19) 0.6234(13) 0.054(4) Uani 0.285(7) 1 d D . P A 2
O3A O 0.764(2) 0.8074(18) 0.5544(18) 0.065(5) Uani 0.285(7) 1 d D . P A 2
C16A C 0.7679(8) 0.9527(11) 0.5373(6) 0.066(4) Uani 0.285(7) 1 d D . P A 2
H16D H 0.814293 0.966810 0.507923 0.100 Uiso 0.285(7) 1 calc R U P A 2
H16E H 0.783023 1.009247 0.579849 0.100 Uiso 0.285(7) 1 calc R U P A 2
H16F H 0.709229 0.983662 0.512159 0.100 Uiso 0.285(7) 1 calc R U P A 2
C15A C 0.7049(2) 0.7728(4) 0.59638(18) 0.0594(8) Uani 0.285(7) 1 d D . P A 2
C17 C 0.62457(19) 0.4827(3) 0.52645(15) 0.0490(7) Uani 1 1 d . . . . .
C18 C 0.5953(2) 0.2957(4) 0.44490(15) 0.0664(9) Uani 1 1 d . . . . .
H18A H 0.616474 0.198210 0.438288 0.100 Uiso 1 1 calc R U . . .
H18B H 0.617838 0.360366 0.412060 0.100 Uiso 1 1 calc R U . . .
H18C H 0.529155 0.297135 0.436803 0.100 Uiso 1 1 calc R U . . .
C19 C 0.39309(17) 0.4599(3) 0.75943(13) 0.0386(6) Uani 1 1 d . . . . .
C20 C 0.36841(17) 0.2742(3) 0.83057(13) 0.0371(6) Uani 1 1 d . . . . .
C21 C 0.32507(17) 0.1684(3) 0.86227(13) 0.0399(6) Uani 1 1 d . . . . .
H21A H 0.261169 0.160230 0.855083 0.048 Uiso 1 1 calc R U . . .
C22 C 0.37999(18) 0.0751(3) 0.90505(13) 0.0397(6) Uani 1 1 d . . . . .
C23 C 0.47356(18) 0.0863(3) 0.91581(13) 0.0416(6) Uani 1 1 d . . . . .
H23A H 0.509269 0.018262 0.944142 0.050 Uiso 1 1 calc R U . . .
C24 C 0.51488(18) 0.1970(3) 0.88516(13) 0.0402(6) Uani 1 1 d . . . . .
H24A H 0.578675 0.207113 0.893427 0.048 Uiso 1 1 calc R U . . .
C25 C 0.46181(17) 0.2920(3) 0.84256(13) 0.0369(6) Uani 1 1 d . . . . .
C26 C 0.23254(17) 0.3795(3) 0.75376(14) 0.0427(6) Uani 1 1 d . . . . .
H26A H 0.209559 0.280335 0.746845 0.051 Uiso 1 1 calc R U . . .
H26B H 0.224315 0.426662 0.707770 0.051 Uiso 1 1 calc R U . . .
C27 C 0.17710(17) 0.4576(3) 0.79939(14) 0.0407(6) Uani 1 1 d . . . . .
C28 C 0.2121(2) 0.5600(3) 0.84750(16) 0.0553(8) Uani 1 1 d . . . . .
H28A H 0.274668 0.581770 0.853638 0.066 Uiso 1 1 calc R U . . .
C29 C 0.1566(2) 0.6314(3) 0.88706(17) 0.0628(9) Uani 1 1 d . . . . .
H29A H 0.181447 0.702005 0.919669 0.075 Uiso 1 1 calc R U . . .
C30 C 0.0659(2) 0.5999(3) 0.87896(17) 0.0595(8) Uani 1 1 d . . . . .
H30A H 0.028099 0.647084 0.906469 0.071 Uiso 1 1 calc R U . . .
C31 C 0.0305(2) 0.4990(3) 0.83037(17) 0.0567(8) Uani 1 1 d . . . . .
H31A H -0.032209 0.477867 0.824078 0.068 Uiso 1 1 calc R U . . .
C32 C 0.08476(19) 0.4291(3) 0.79121(16) 0.0497(7) Uani 1 1 d . . . . .
H32A H 0.059170 0.360272 0.757969 0.060 Uiso 1 1 calc R U . . .

loop_
_atom_site_aniso_label
_atom_site_aniso_U_11
_atom_site_aniso_U_22
_atom_site_aniso_U_33
_atom_site_aniso_U_23
_atom_site_aniso_U_13
_atom_site_aniso_U_12
Cl1 0.0561(5) 0.0471(4) 0.0503(4) 0.0100(3) 0.0060(3) -0.0148(3)
O1 0.0409(11) 0.0599(12) 0.0467(11) 0.0007(9) 0.0102(9) 0.0115(9)
O4 0.0592(13) 0.0613(12) 0.0461(11) 0.0106(10) 0.0103(9) 0.0086(10)
O5 0.0662(14) 0.0547(12) 0.0466(11) -0.0025(9) 0.0074(10) 0.0095(10)
O6 0.0440(11) 0.0401(10) 0.0538(11) 0.0114(9) 0.0093(9) 0.0037(8)
N1 0.0335(12) 0.0381(12) 0.0496(13) 0.0081(10) 0.0046(10) -0.0013(9)
C1 0.0370(14) 0.0332(13) 0.0429(14) 0.0020(11) 0.0107(11) -0.0003(11)
C2 0.0427(15) 0.0345(14) 0.0418(14) -0.0029(11) 0.0098(12) 0.0005(11)
C3 0.0397(15) 0.0386(14) 0.0416(14) -0.0011(11) 0.0107(12) 0.0036(11)
C4 0.0328(14) 0.0356(14) 0.0422(14) 0.0022(11) 0.0076(11) 0.0002(10)
C5 0.0313(13) 0.0343(13) 0.0450(15) -0.0002(11) 0.0093(11) 0.0027(10)
C6 0.0394(15) 0.0355(14) 0.0577(18) -0.0035(12) 0.0127(13) -0.0034(11)
C7 0.0586(19) 0.0394(15) 0.0634(19) -0.0148(14) 0.0153(15) -0.0049(14)
C8 0.086(2) 0.0546(19) 0.0569(19) -0.0186(15) 0.0297(17) -0.0148(17)
C9 0.069(2) 0.0435(16) 0.0523(18) -0.0086(13) 0.0262(15) -0.0111(14)
C10 0.0365(14) 0.0328(13) 0.0465(15) -0.0024(11) 0.0108(12) 0.0000(11)
C11 0.0371(15) 0.0488(16) 0.0474(16) 0.0003(13) 0.0098(12) 0.0003(12)
C12 0.0334(15) 0.0588(18) 0.0498(16) 0.0048(14) 0.0166(12) 0.0007(13)
C13 0.0388(15) 0.0532(17) 0.0460(16) 0.0003(13) 0.0142(12) 0.0040(13)
C14 0.0445(16) 0.0475(16) 0.0439(15) -0.0019(12) 0.0123(13) 0.0062(13)
O2 0.055(3) 0.062(3) 0.073(3) 0.018(3) 0.029(2) -0.016(3)
O3 0.101(5) 0.055(3) 0.104(6) 0.011(3) 0.057(5) 0.000(3)
C16 0.094(4) 0.037(2) 0.103(4) -0.002(2) 0.049(3) -0.007(2)
C15 0.0497(19) 0.070(2) 0.0581(19) 0.0073(16) 0.0086(15) -0.0147(15)
O2A 0.052(6) 0.052(6) 0.060(7) 0.008(5) 0.014(5) -0.029(5)
O3A 0.060(8) 0.063(7) 0.077(7) 0.029(6) 0.022(6) -0.021(6)
C16A 0.063(8) 0.065(6) 0.071(8) 0.022(5) 0.010(6) -0.025(5)
C15A 0.0497(19) 0.070(2) 0.0581(19) 0.0073(16) 0.0086(15) -0.0147(15)
C17 0.0433(16) 0.0585(18) 0.0482(17) -0.0009(14) 0.0160(13) 0.0033(13)
C18 0.083(2) 0.069(2) 0.0454(17) -0.0056(15) 0.0044(16) 0.0124(18)
C19 0.0395(15) 0.0332(14) 0.0435(15) -0.0011(12) 0.0080(12) -0.0012(11)
C20 0.0373(14) 0.0326(13) 0.0410(14) 0.0011(11) 0.0048(11) -0.0040(11)
C21 0.0366(15) 0.0388(14) 0.0436(15) -0.0016(12) 0.0046(12) -0.0074(11)
C22 0.0452(16) 0.0347(14) 0.0384(14) -0.0008(11) 0.0047(12) -0.0076(11)
C23 0.0466(16) 0.0392(14) 0.0387(14) 0.0045(11) 0.0058(12) 0.0019(12)
C24 0.0385(15) 0.0399(14) 0.0429(15) 0.0013(12) 0.0083(12) -0.0004(11)
C25 0.0383(14) 0.0317(13) 0.0416(14) -0.0018(11) 0.0093(11) -0.0053(11)
C26 0.0361(15) 0.0429(15) 0.0485(15) 0.0053(12) 0.0044(12) -0.0025(12)
C27 0.0388(15) 0.0356(14) 0.0478(16) 0.0094(12) 0.0072(12) -0.0001(11)
C28 0.0473(17) 0.0576(19) 0.0614(19) -0.0043(15) 0.0096(15) -0.0068(14)
C29 0.067(2) 0.059(2) 0.063(2) -0.0076(16) 0.0139(17) -0.0030(16)
C30 0.065(2) 0.0517(18) 0.066(2) 0.0107(16) 0.0247(17) 0.0130(16)
C31 0.0433(17) 0.0498(17) 0.079(2) 0.0143(17) 0.0169(16) 0.0044(14)
C32 0.0428(16) 0.0393(15) 0.0673(19) 0.0040(13) 0.0099(14) -0.0012(12)

loop_
_atom_type_symbol
_atom_type_description
_atom_type_scat_dispersion_real
_atom_type_scat_dispersion_imag
_atom_type_scat_source
C C 0.0181 0.0091 'International Tables Vol C Tables 4.2.6.8 and 6.1.1.4'
H H 0.0000 0.0000 'International Tables Vol C Tables 4.2.6.8 and 6.1.1.4'
N N 0.0311 0.0180 'International Tables Vol C Tables 4.2.6.8 and 6.1.1.4'
O O 0.0492 0.0322 'International Tables Vol C Tables 4.2.6.8 and 6.1.1.4'
Cl Cl 0.3639 0.7018 'International Tables Vol C Tables 4.2.6.8 and 6.1.1.4'

loop_
_geom_angle_atom_site_label_1
_geom_angle_atom_site_label_2
_geom_angle_atom_site_label_3
_geom_angle
_geom_angle_site_symmetry_1
_geom_angle_site_symmetry_3
_geom_angle_publ_flag
C11 O1 C14 95.60(19) . . ?
C17 O5 C18 115.6(2) . . ?
C19 N1 C20 111.2(2) . . ?
C19 N1 C26 124.7(2) . . ?
C20 N1 C26 124.1(2) . . ?
C25 C1 C10 116.8(2) . . ?
C25 C1 C2 109.6(2) . . ?
C10 C1 C2 108.8(2) . . ?
C25 C1 C19 101.8(2) . . ?
C10 C1 C19 108.90(19) . . ?
C2 C1 C19 110.7(2) . . ?
C3 C2 C1 113.8(2) . . ?
C3 C2 H2A 108.8 . . ?
C1 C2 H2A 108.8 . . ?
C3 C2 H2B 108.8 . . ?
C1 C2 H2B 108.8 . . ?
H2A C2 H2B 107.7 . . ?
C2 C3 C14 109.5(2) . . ?
C2 C3 C4 113.3(2) . . ?
C14 C3 C4 101.0(2) . . ?
C2 C3 H3A 110.9 . . ?
C14 C3 H3A 110.9 . . ?
C4 C3 H3A 110.9 . . ?
C5 C4 C3 116.1(2) . . ?
C5 C4 C11 113.3(2) . . ?
C3 C4 C11 100.4(2) . . ?
C5 C4 H4A 108.9 . . ?
C3 C4 H4A 108.9 . . ?
C11 C4 H4A 108.9 . . ?
C6 C5 C10 118.6(2) . . ?
C6 C5 C4 118.8(2) . . ?
C10 C5 C4 122.6(2) . . ?
C7 C6 C5 121.2(3) . . ?
C7 C6 H6A 119.4 . . ?
C5 C6 H6A 119.4 . . ?
C6 C7 C8 119.9(3) . . ?
C6 C7 H7A 120.0 . . ?
C8 C7 H7A 120.0 . . ?
C9 C8 C7 119.7(3) . . ?
C9 C8 H8A 120.2 . . ?
C7 C8 H8A 120.2 . . ?
C8 C9 C10 121.3(3) . . ?
C8 C9 H9A 119.3 . . ?
C10 C9 H9A 119.3 . . ?
C9 C10 C5 119.2(2) . . ?
C9 C10 C1 121.1(2) . . ?
C5 C10 C1 119.7(2) . . ?
O1 C11 C12 100.9(2) . . ?
O1 C11 C4 102.5(2) . . ?
C12 C11 C4 106.7(2) . . ?
O1 C11 H11A 115.0 . . ?
C12 C11 H11A 115.0 . . ?
C4 C11 H11A 115.0 . . ?
C13 C12 C15A 129.2(3) . . ?
C13 C12 C15 129.2(3) . . ?
C13 C12 C11 105.3(2) . . ?
C15A C12 C11 125.4(3) . . ?
C15 C12 C11 125.4(3) . . ?
C12 C13 C17 128.3(3) . . ?
C12 C13 C14 105.0(2) . . ?
C17 C13 C14 126.0(3) . . ?
O1 C14 C13 102.0(2) . . ?
O1 C14 C3 101.0(2) . . ?
C13 C14 C3 108.1(2) . . ?
O1 C14 H14A 114.7 . . ?
C13 C14 H14A 114.7 . . ?
C3 C14 H14A 114.7 . . ?
C15 O3 C16 113.4(7) . . ?
O3 C16 H16A 109.5 . . ?
O3 C16 H16B 109.5 . . ?
H16A C16 H16B 109.5 . . ?
O3 C16 H16C 109.5 . . ?
H16A C16 H16C 109.5 . . ?
H16B C16 H16C 109.5 . . ?
O2 C15 O3 124.9(5) . . ?
O2 C15 C12 120.3(5) . . ?
O3 C15 C12 114.8(6) . . ?
C15A O3A C16A 116.1(13) . . ?
O3A C16A H16D 109.5 . . ?
O3A C16A H16E 109.5 . . ?
H16D C16A H16E 109.5 . . ?
O3A C16A H16F 109.5 . . ?
H16D C16A H16F 109.5 . . ?
H16E C16A H16F 109.5 . . ?
O2A C15A O3A 116.8(9) . . ?
O2A C15A C12 108.9(12) . . ?
O3A C15A C12 132.7(8) . . ?
O4 C17 O5 125.2(3) . . ?
O4 C17 C13 124.9(3) . . ?
O5 C17 C13 109.9(2) . . ?
O5 C18 H18A 109.5 . . ?
O5 C18 H18B 109.5 . . ?
H18A C18 H18B 109.5 . . ?
O5 C18 H18C 109.5 . . ?
H18A C18 H18C 109.5 . . ?
H18B C18 H18C 109.5 . . ?
O6 C19 N1 124.9(2) . . ?
O6 C19 C1 126.9(2) . . ?
N1 C19 C1 108.2(2) . . ?
C21 C20 C25 122.9(2) . . ?
C21 C20 N1 127.2(2) . . ?
C25 C20 N1 109.8(2) . . ?
C20 C21 C22 116.3(2) . . ?
C20 C21 H21A 121.9 . . ?
C22 C21 H21A 121.9 . . ?
C21 C22 C23 122.2(2) . . ?
C21 C22 Cl1 118.5(2) . . ?
C23 C22 Cl1 119.25(19) . . ?
C24 C23 C22 120.0(2) . . ?
C24 C23 H23A 120.0 . . ?
C22 C23 H23A 120.0 . . ?
C25 C24 C23 118.9(2) . . ?
C25 C24 H24A 120.5 . . ?
C23 C24 H24A 120.5 . . ?
C24 C25 C20 119.5(2) . . ?
C24 C25 C1 131.2(2) . . ?
C20 C25 C1 109.0(2) . . ?
N1 C26 C27 114.1(2) . . ?
N1 C26 H26A 108.7 . . ?
C27 C26 H26A 108.7 . . ?
N1 C26 H26B 108.7 . . ?
C27 C26 H26B 108.7 . . ?
H26A C26 H26B 107.6 . . ?
C28 C27 C32 118.1(3) . . ?
C28 C27 C26 123.5(2) . . ?
C32 C27 C26 118.3(2) . . ?
C27 C28 C29 120.8(3) . . ?
C27 C28 H28A 119.6 . . ?
C29 C28 H28A 119.6 . . ?
C30 C29 C28 120.1(3) . . ?
C30 C29 H29A 120.0 . . ?
C28 C29 H29A 120.0 . . ?
C29 C30 C31 119.3(3) . . ?
C29 C30 H30A 120.4 . . ?
C31 C30 H30A 120.4 . . ?
C32 C31 C30 120.7(3) . . ?
C32 C31 H31A 119.6 . . ?
C30 C31 H31A 119.6 . . ?
C31 C32 C27 121.0(3) . . ?
C31 C32 H32A 119.5 . . ?
C27 C32 H32A 119.5 . . ?

loop_
_geom_bond_atom_site_label_1
_geom_bond_atom_site_label_2
_geom_bond_distance
_geom_bond_site_symmetry_2
_geom_bond_publ_flag
Cl1 C22 1.742(3) . ?
O1 C11 1.433(3) . ?
O1 C14 1.447(3) . ?
O4 C17 1.204(3) . ?
O5 C17 1.334(3) . ?
O5 C18 1.451(4) . ?
O6 C19 1.219(3) . ?
N1 C19 1.373(3) . ?
N1 C20 1.402(3) . ?
N1 C26 1.461(3) . ?
C1 C25 1.512(3) . ?
C1 C10 1.515(3) . ?
C1 C2 1.540(4) . ?
C1 C19 1.542(4) . ?
C2 C3 1.521(4) . ?
C2 H2A 0.9900 . ?
C2 H2B 0.9900 . ?
C3 C14 1.547(4) . ?
C3 C4 1.555(3) . ?
C3 H3A 1.0000 . ?
C4 C5 1.521(4) . ?
C4 C11 1.560(4) . ?
C4 H4A 1.0000 . ?
C5 C6 1.399(3) . ?
C5 C10 1.403(4) . ?
C6 C7 1.376(4) . ?
C6 H6A 0.9500 . ?
C7 C8 1.380(4) . ?
C7 H7A 0.9500 . ?
C8 C9 1.380(4) . ?
C8 H8A 0.9500 . ?
C9 C10 1.390(4) . ?
C9 H9A 0.9500 . ?
C11 C12 1.529(4) . ?
C11 H11A 1.0000 . ?
C12 C13 1.336(4) . ?
C12 C15A 1.457(4) . ?
C12 C15 1.457(4) . ?
C13 C17 1.487(4) . ?
C13 C14 1.515(4) . ?
C14 H14A 1.0000 . ?
O2 C15 1.179(8) . ?
O3 C15 1.341(9) . ?
O3 C16 1.386(11) . ?
C16 H16A 0.9800 . ?
C16 H16B 0.9800 . ?
C16 H16C 0.9800 . ?
O2A C15A 1.203(13) . ?
O3A C15A 1.336(13) . ?
O3A C16A 1.402(14) . ?
C16A H16D 0.9800 . ?
C16A H16E 0.9800 . ?
C16A H16F 0.9800 . ?
C18 H18A 0.9800 . ?
C18 H18B 0.9800 . ?
C18 H18C 0.9800 . ?
C20 C21 1.383(3) . ?
C20 C25 1.394(3) . ?
C21 C22 1.384(4) . ?
C21 H21A 0.9500 . ?
C22 C23 1.390(4) . ?
C23 C24 1.390(4) . ?
C23 H23A 0.9500 . ?
C24 C25 1.379(3) . ?
C24 H24A 0.9500 . ?
C26 C27 1.502(4) . ?
C26 H26A 0.9900 . ?
C26 H26B 0.9900 . ?
C27 C28 1.384(4) . ?
C27 C32 1.395(4) . ?
C28 C29 1.393(4) . ?
C28 H28A 0.9500 . ?
C29 C30 1.378(5) . ?
C29 H29A 0.9500 . ?
C30 C31 1.382(5) . ?
C30 H30A 0.9500 . ?
C31 C32 1.369(4) . ?
C31 H31A 0.9500 . ?
C32 H32A 0.9500 . ?

loop_
_geom_torsion_atom_site_label_1
_geom_torsion_atom_site_label_2
_geom_torsion_atom_site_label_3
_geom_torsion_atom_site_label_4
_geom_torsion
_geom_torsion_site_symmetry_1
_geom_torsion_site_symmetry_2
_geom_torsion_site_symmetry_3
_geom_torsion_site_symmetry_4
_geom_torsion_publ_flag
C25 C1 C2 C3 172.3(2) . . . . ?
C10 C1 C2 C3 -58.9(3) . . . . ?
C19 C1 C2 C3 60.7(3) . . . . ?
C1 C2 C3 C14 157.7(2) . . . . ?
C1 C2 C3 C4 45.9(3) . . . . ?
C2 C3 C4 C5 -9.0(3) . . . . ?
C14 C3 C4 C5 -125.9(2) . . . . ?
C2 C3 C4 C11 113.5(2) . . . . ?
C14 C3 C4 C11 -3.4(2) . . . . ?
C3 C4 C5 C6 168.0(2) . . . . ?
C11 C4 C5 C6 52.6(3) . . . . ?
C3 C4 C5 C10 -14.6(3) . . . . ?
C11 C4 C5 C10 -130.1(2) . . . . ?
C10 C5 C6 C7 2.0(4) . . . . ?
C4 C5 C6 C7 179.4(2) . . . . ?
C5 C6 C7 C8 -1.2(4) . . . . ?
C6 C7 C8 C9 -0.1(5) . . . . ?
C7 C8 C9 C10 0.8(5) . . . . ?
C8 C9 C10 C5 0.0(4) . . . . ?
C8 C9 C10 C1 -179.0(3) . . . . ?
C6 C5 C10 C9 -1.4(4) . . . . ?
C4 C5 C10 C9 -178.7(2) . . . . ?
C6 C5 C10 C1 177.7(2) . . . . ?
C4 C5 C10 C1 0.3(4) . . . . ?
C25 C1 C10 C9 -21.0(3) . . . . ?
C2 C1 C10 C9 -145.7(2) . . . . ?
C19 C1 C10 C9 93.6(3) . . . . ?
C25 C1 C10 C5 160.0(2) . . . . ?
C2 C1 C10 C5 35.2(3) . . . . ?
C19 C1 C10 C5 -85.5(3) . . . . ?
C14 O1 C11 C12 -52.0(2) . . . . ?
C14 O1 C11 C4 58.1(2) . . . . ?
C5 C4 C11 O1 91.3(2) . . . . ?
C3 C4 C11 O1 -33.2(2) . . . . ?
C5 C4 C11 C12 -163.2(2) . . . . ?
C3 C4 C11 C12 72.3(2) . . . . ?
O1 C11 C12 C13 35.1(3) . . . . ?
C4 C11 C12 C13 -71.7(3) . . . . ?
O1 C11 C12 C15A -147.8(3) . . . . ?
C4 C11 C12 C15A 105.4(3) . . . . ?
O1 C11 C12 C15 -147.8(3) . . . . ?
C4 C11 C12 C15 105.4(3) . . . . ?
C15A C12 C13 C17 -8.7(5) . . . . ?
C15 C12 C13 C17 -8.7(5) . . . . ?
C11 C12 C13 C17 168.3(3) . . . . ?
C15A C12 C13 C14 -179.2(3) . . . . ?
C15 C12 C13 C14 -179.2(3) . . . . ?
C11 C12 C13 C14 -2.2(3) . . . . ?
C11 O1 C14 C13 51.3(2) . . . . ?
C11 O1 C14 C3 -60.1(2) . . . . ?
C12 C13 C14 O1 -31.1(3) . . . . ?
C17 C13 C14 O1 158.2(2) . . . . ?
C12 C13 C14 C3 74.9(3) . . . . ?
C17 C13 C14 C3 -95.9(3) . . . . ?
C2 C3 C14 O1 -81.1(2) . . . . ?
C4 C3 C14 O1 38.6(2) . . . . ?
C2 C3 C14 C13 172.3(2) . . . . ?
C4 C3 C14 C13 -68.0(2) . . . . ?
C16 O3 C15 O2 -6.3(16) . . . . ?
C16 O3 C15 C12 174.9(7) . . . . ?
C13 C12 C15 O2 -53.2(10) . . . . ?
C11 C12 C15 O2 130.4(9) . . . . ?
C13 C12 C15 O3 125.7(7) . . . . ?
C11 C12 C15 O3 -50.7(7) . . . . ?
C16A O3A C15A O2A -10(4) . . . . ?
C16A O3A C15A C12 -174.4(13) . . . . ?
C13 C12 C15A O2A 133.7(12) . . . . ?
C11 C12 C15A O2A -42.7(13) . . . . ?
C13 C12 C15A O3A -61(2) . . . . ?
C11 C12 C15A O3A 122(2) . . . . ?
C18 O5 C17 O4 -1.1(4) . . . . ?
C18 O5 C17 C13 177.6(2) . . . . ?
C12 C13 C17 O4 -20.7(5) . . . . ?
C14 C13 C17 O4 147.9(3) . . . . ?
C12 C13 C17 O5 160.6(3) . . . . ?
C14 C13 C17 O5 -30.8(4) . . . . ?
C20 N1 C19 O6 -179.2(2) . . . . ?
C26 N1 C19 O6 4.6(4) . . . . ?
C20 N1 C19 C1 0.5(3) . . . . ?
C26 N1 C19 C1 -175.7(2) . . . . ?
C25 C1 C19 O6 179.0(2) . . . . ?
C10 C1 C19 O6 55.0(3) . . . . ?
C2 C1 C19 O6 -64.6(3) . . . . ?
C25 C1 C19 N1 -0.7(3) . . . . ?
C10 C1 C19 N1 -124.7(2) . . . . ?
C2 C1 C19 N1 115.7(2) . . . . ?
C19 N1 C20 C21 -177.9(2) . . . . ?
C26 N1 C20 C21 -1.7(4) . . . . ?
C19 N1 C20 C25 0.0(3) . . . . ?
C26 N1 C20 C25 176.2(2) . . . . ?
C25 C20 C21 C22 -2.8(4) . . . . ?
N1 C20 C21 C22 174.8(2) . . . . ?
C20 C21 C22 C23 0.0(4) . . . . ?
C20 C21 C22 Cl1 -179.62(19) . . . . ?
C21 C22 C23 C24 2.4(4) . . . . ?
Cl1 C22 C23 C24 -178.0(2) . . . . ?
C22 C23 C24 C25 -2.0(4) . . . . ?
C23 C24 C25 C20 -0.7(4) . . . . ?
C23 C24 C25 C1 -173.5(2) . . . . ?
C21 C20 C25 C24 3.2(4) . . . . ?
N1 C20 C25 C24 -174.8(2) . . . . ?
C21 C20 C25 C1 177.5(2) . . . . ?
N1 C20 C25 C1 -0.5(3) . . . . ?
C10 C1 C25 C24 -67.4(4) . . . . ?
C2 C1 C25 C24 56.9(3) . . . . ?
C19 C1 C25 C24 174.1(3) . . . . ?
C10 C1 C25 C20 119.2(2) . . . . ?
C2 C1 C25 C20 -116.5(2) . . . . ?
C19 C1 C25 C20 0.7(3) . . . . ?
C19 N1 C26 C27 -101.7(3) . . . . ?
C20 N1 C26 C27 82.6(3) . . . . ?
N1 C26 C27 C28 23.6(4) . . . . ?
N1 C26 C27 C32 -158.7(2) . . . . ?
C32 C27 C28 C29 0.6(4) . . . . ?
C26 C27 C28 C29 178.3(3) . . . . ?
C27 C28 C29 C30 0.5(5) . . . . ?
C28 C29 C30 C31 -1.2(5) . . . . ?
C29 C30 C31 C32 0.9(4) . . . . ?
C30 C31 C32 C27 0.2(4) . . . . ?
C28 C27 C32 C31 -0.9(4) . . . . ?
C26 C27 C32 C31 -178.7(3) . . . . ?
